data_9009363
loop_
_publ_author_name
'Wildner, M.'

_publ_section_title
;
 Crystal structure refinements of synthetic cobaltomenite (CoSeO3*2H2O)
 and ahlfeldite (NiSeO3*2H2O)
;
_journal_name_full 'Neues Jahrbuch fur Mineralogie, Monatshefte'
_journal_page_first 353
_journal_page_last 362
_journal_volume 1990
_journal_year 1990
_chemical_compound_source Synthetic
_chemical_formula_sum 'Co H4 O5 Se'
_chemical_name_mineral Cobaltomenite
_space_group_IT_number 14
_symmetry_space_group_name_Hall '-P 2yn'
_symmetry_space_group_name_H-M 'P 1 21/n 1'
_cell_angle_alpha 90
_cell_angle_beta 98.87
_cell_angle_gamma 90
_cell_formula_units_Z 4
_cell_length_a 6.496
_cell_length_b 8.809
_cell_length_c 7.619
_cell_volume 430.770
_database_code_amcsd 0014845
_exptl_crystal_density_diffrn 3.422
_cod_original_formula_sum 'Co Se O5 H4'
_cod_database_code 9009363

loop_
_space_group_symop_operation_xyz
x,y,z
1/2+x,1/2-y,1/2+z
1/2-x,1/2+y,1/2-z
-x,-y,-z

loop_
_atom_site_aniso_label
_atom_site_aniso_U_11
_atom_site_aniso_U_22
_atom_site_aniso_U_33
_atom_site_aniso_U_12
_atom_site_aniso_U_13
_atom_site_aniso_U_23
Co 0.01490 0.01370 0.01860 -0.00010 0.00260 -0.00080
Se 0.01400 0.01420 0.01580 0.00000 0.00200 -0.00050
O1 0.02090 0.01720 0.02000 -0.00130 0.00300 0.00500
O2 0.01170 0.01800 0.02620 -0.00150 0.00040 -0.00520
O3 0.01550 0.02510 0.02170 -0.00190 0.00610 -0.00400
Ow1 0.02260 0.02380 0.02050 0.00150 0.00100 -0.00030
Ow2 0.02380 0.01860 0.03100 -0.00020 0.00160 -0.00020

loop_
_atom_site_label
_atom_site_fract_x
_atom_site_fract_y
_atom_site_fract_z
_atom_site_U_iso_or_equiv
_atom_site_type_symbol
_atom_site_attached_hydrogens
Co 0.34882 0.63789 0.51736 0.01570 Co 0
Se 0.60353 0.15328 0.83756 0.01470 Se 0
O1 0.67520 0.32580 0.76570 0.01940 O 0
O2 0.67290 0.59310 0.53270 0.01890 O 0
O3 0.46070 0.20080 0.99700 0.02040 O 0
Ow1 0.38390 0.56370 0.79510 0.02250 O 0
Ow2 0.41850 0.85970 0.57840 0.02470 O 0
H11 0.48600 0.49700 0.81200 0.03780 H 0
H12 0.44300 0.64000 0.87700 0.03480 H 0
H21 0.34800 0.91000 0.60100 0.02720 H 0
H22 0.55100 0.87100 0.63200 0.05830 H 0

loop_
_cod_changelog_entry_id
_cod_changelog_entry_author
_cod_changelog_entry_date
_cod_changelog_entry_text
1
;cod-tools version 3.8.0
Id: cif_guess_AMCSD_atom_types 9581 2023-05-17 12:35:41Z saulius
;
2023-05-18T08:42:46+03:00
;Derived atom types and hydrogen counts
from atom names that follow the AMCSD naming convention
(Wat == water, O-H == hydroxyl).
;

loop_
_cod_related_entry_id
_cod_related_entry_database
_cod_related_entry_code
1 AMCSD 0014845
